data_2213926
loop_
_publ_author_name
'How, Fiona N.-F.'
'Watkin, David J.'
'Crouse, Karen A.'
'M. Ibrahim M. Tahir'

_publ_section_title
;
 Benzyl <i>N</i>'-[1-(3-pyridyl)ethylidene]hydrazinecarbodithioate
;
_journal_coeditor_code PK2024
_journal_issue 6
_journal_name_full 'Acta Crystallographica Section E'
_journal_page_first o3023
_journal_page_last o3024
_journal_paper_doi 10.1107/S1600536807025056
_journal_volume 63
_journal_year 2007
_chemical_formula_iupac 'C15 H15 N3 S2'
_chemical_formula_moiety 'C15 H15 N3 S2'
_chemical_formula_sum 'C15 H15 N3 S2'
_chemical_formula_weight 301.44
_chemical_name_systematic
;
Benzyl <i>N</i>'-[1-(3-pyridyl)ethylidene]hydrazinecarbodithioate
;
_space_group_IT_number 14
_symmetry_cell_setting monoclinic
_symmetry_space_group_name_Hall '-P 2ybc'
_symmetry_space_group_name_H-M 'P 1 21/c 1'
_atom_sites_solution_hydrogens geom
_atom_sites_solution_primary direct
_audit_creation_method CRYSTALS_ver_12.84
_cell_angle_alpha 90
_cell_angle_beta 93.2187(7)
_cell_angle_gamma 90
_cell_formula_units_Z 4
_cell_length_a 11.7234(2)
_cell_length_b 13.5577(2)
_cell_length_c 9.36370(10)
_cell_measurement_reflns_used 3554
_cell_measurement_temperature 150
_cell_measurement_theta_max 28
_cell_measurement_theta_min 5
_cell_volume 1485.94(4)
_computing_cell_refinement 'DENZO/SCALEPACK (Otwinowski & Minor, 1997)'
_computing_data_collection 'COLLECT (Nonius, 2001)'
_computing_data_reduction DENZO/SCALEPACK
_computing_molecular_graphics 'CAMERON (Watkin <i>et al.</i>,  1996)'
_computing_publication_material CRYSTALS
_computing_structure_refinement 'CRYSTALS (Betteridge <i>et al.</i>,  2003)'
_computing_structure_solution 'SIR92 (Altomare <i>et al.</i>,  1994)'
_diffrn_ambient_temperature 150
_diffrn_measured_fraction_theta_full 0.989
_diffrn_measured_fraction_theta_max 0.987
_diffrn_measurement_device_type 'Nonius KappaCCD'
_diffrn_measurement_method \w
_diffrn_radiation_monochromator graphite
_diffrn_radiation_type 'Mo K\a'
_diffrn_radiation_wavelength 0.71073
_diffrn_reflns_av_R_equivalents 0.023
_diffrn_reflns_limit_h_max 15
_diffrn_reflns_limit_h_min -15
_diffrn_reflns_limit_k_max 16
_diffrn_reflns_limit_k_min -17
_diffrn_reflns_limit_l_max 12
_diffrn_reflns_limit_l_min -12
_diffrn_reflns_number 18346
_diffrn_reflns_theta_full 27.3
_diffrn_reflns_theta_max 27.9
_diffrn_reflns_theta_min 5.3
_diffrn_standards_number 0
_exptl_absorpt_coefficient_mu 0.35
_exptl_absorpt_correction_T_max 0.86
_exptl_absorpt_correction_T_min 0.58
_exptl_absorpt_correction_type multi-scan
_exptl_absorpt_process_details '(DENZO/SCALEPACK; Otwinowski & Minor, 1997)'
_exptl_crystal_colour yellow
_exptl_crystal_density_diffrn 1.347
_exptl_crystal_description block
_exptl_crystal_F_000 632
_exptl_crystal_size_max 0.50
_exptl_crystal_size_mid 0.48
_exptl_crystal_size_min 0.42
_refine_diff_density_max 0.30
_refine_diff_density_min -0.26
_refine_ls_extinction_method None
_refine_ls_goodness_of_fit_ref 0.98
_refine_ls_hydrogen_treatment constr
_refine_ls_matrix_type full
_refine_ls_number_parameters 181
_refine_ls_number_reflns 3512
_refine_ls_number_restraints 0
_refine_ls_R_factor_all 0.0338
_refine_ls_R_factor_gt 0.0338
_refine_ls_shift/su_max 0.0005
_refine_ls_structure_factor_coef Fsqd
_refine_ls_weighting_details
;
Method= Modified Sheldrick
w=1/[\s^2^(F^2^) + ( 0.02P)^2^ + 0.86P]
,where P=(max(Fo^2^,0) + 2Fc^2^)/3
;
_refine_ls_weighting_scheme calc
_refine_ls_wR_factor_all 0.0742
_refine_ls_wR_factor_gt 0.0742
_refine_ls_wR_factor_ref 0.0742
_reflns_number_gt 3512
_reflns_number_total 3512
_reflns_threshold_expression I>-3\s(I)
_cod_data_source_file pk2024.cif
_cod_data_source_block I
_cod_original_sg_symbol_H-M 'P 21/c '
_cod_database_code 2213926
_cod_database_fobs_code 2213926

loop_
_symmetry_equiv_pos_as_xyz
x,y,z
-x,-y,-z
-x,y+1/2,-z+1/2
x,-y+1/2,z+1/2

loop_
_atom_site_type_symbol
_atom_site_label
_atom_site_fract_x
_atom_site_fract_y
_atom_site_fract_z
_atom_site_U_iso_or_equiv
_atom_site_adp_type
_atom_site_occupancy
C C1 0.78782(10) 0.50631(9) 0.44621(12) 0.0204 Uani 1.0000
S S2 0.75601(3) 0.62579(2) 0.38062(3) 0.0260 Uani 1.0000
C C3 0.63081(12) 0.65609(10) 0.47897(15) 0.0299 Uani 1.0000
C C4 0.57579(10) 0.74496(9) 0.40744(13) 0.0245 Uani 1.0000
C C5 0.49029(11) 0.73279(10) 0.29964(14) 0.0279 Uani 1.0000
C C6 0.43974(11) 0.81421(11) 0.23204(14) 0.0303 Uani 1.0000
C C7 0.47496(11) 0.90850(10) 0.27085(15) 0.0302 Uani 1.0000
C C8 0.56030(12) 0.92152(10) 0.37744(15) 0.0309 Uani 1.0000
C C9 0.60965(11) 0.83996(10) 0.44638(15) 0.0288 Uani 1.0000
N N10 0.88055(9) 0.46646(7) 0.38812(11) 0.0219 Uani 1.0000
N N11 0.93938(9) 0.52578(7) 0.29861(11) 0.0215 Uani 1.0000
C C12 1.02748(10) 0.49194(8) 0.23857(12) 0.0197 Uani 1.0000
C C13 1.08339(10) 0.56350(8) 0.14515(12) 0.0192 Uani 1.0000
C C14 1.06341(11) 0.66496(9) 0.15753(13) 0.0248 Uani 1.0000
N N15 1.11066(10) 0.73385(8) 0.07742(12) 0.0277 Uani 1.0000
C C16 1.18224(11) 0.70228(9) -0.02079(14) 0.0263 Uani 1.0000
C C17 1.20734(11) 0.60399(10) -0.04110(14) 0.0267 Uani 1.0000
C C18 1.15730(10) 0.53334(9) 0.04278(14) 0.0238 Uani 1.0000
C C19 1.07337(11) 0.38876(9) 0.25203(14) 0.0247 Uani 1.0000
S S20 0.71415(3) 0.44675(2) 0.56445(3) 0.0232 Uani 1.0000
H H31 0.6542 0.6703 0.5772 0.0370 Uiso 1.0000
H H32 0.5808 0.5988 0.4735 0.0362 Uiso 1.0000
H H51 0.4672 0.6679 0.2716 0.0337 Uiso 1.0000
H H61 0.3812 0.8048 0.1577 0.0372 Uiso 1.0000
H H71 0.4403 0.9651 0.2234 0.0369 Uiso 1.0000
H H81 0.5850 0.9864 0.4052 0.0372 Uiso 1.0000
H H91 0.6661 0.8487 0.5191 0.0358 Uiso 1.0000
H H141 1.0131 0.6874 0.2285 0.0300 Uiso 1.0000
H H161 1.2152 0.7523 -0.0771 0.0315 Uiso 1.0000
H H171 1.2586 0.5850 -0.1096 0.0330 Uiso 1.0000
H H181 1.1733 0.4650 0.0300 0.0286 Uiso 1.0000
H H191 1.1552 0.3882 0.2461 0.0373 Uiso 1.0000
H H192 1.0426 0.3489 0.1756 0.0393 Uiso 1.0000
H H193 1.0549 0.3586 0.3418 0.0371 Uiso 1.0000
H H1 0.8966 0.4043 0.4024 0.0281 Uiso 1.0000

loop_
_atom_site_aniso_label
_atom_site_aniso_U_11
_atom_site_aniso_U_22
_atom_site_aniso_U_33
_atom_site_aniso_U_12
_atom_site_aniso_U_13
_atom_site_aniso_U_23
C1 0.0209(5) 0.0197(5) 0.0207(5) -0.0008(4) 0.0013(4) -0.0012(4)
S2 0.02711(16) 0.02204(16) 0.02971(17) 0.00520(11) 0.01023(12) 0.00635(11)
C3 0.0302(6) 0.0279(6) 0.0329(7) 0.0080(5) 0.0126(5) 0.0075(5)
C4 0.0229(6) 0.0236(6) 0.0278(6) 0.0039(5) 0.0103(5) 0.0036(5)
C5 0.0277(6) 0.0248(6) 0.0320(6) -0.0023(5) 0.0085(5) -0.0010(5)
C6 0.0239(6) 0.0373(7) 0.0299(6) 0.0010(5) 0.0036(5) 0.0034(6)
C7 0.0273(6) 0.0287(7) 0.0357(7) 0.0076(5) 0.0105(5) 0.0076(5)
C8 0.0333(7) 0.0213(6) 0.0390(7) 0.0005(5) 0.0089(6) -0.0007(5)
C9 0.0264(6) 0.0293(7) 0.0309(6) 0.0003(5) 0.0023(5) 0.0002(5)
N10 0.0242(5) 0.0179(5) 0.0242(5) 0.0007(4) 0.0064(4) 0.0018(4)
N11 0.0229(5) 0.0198(5) 0.0221(5) -0.0012(4) 0.0047(4) 0.0011(4)
C12 0.0206(5) 0.0171(5) 0.0213(5) -0.0004(4) 0.0014(4) -0.0014(4)
C13 0.0186(5) 0.0180(5) 0.0211(5) -0.0004(4) 0.0005(4) -0.0010(4)
C14 0.0300(6) 0.0183(5) 0.0268(6) 0.0008(5) 0.0085(5) -0.0018(4)
N15 0.0345(6) 0.0190(5) 0.0302(6) -0.0018(4) 0.0081(5) -0.0001(4)
C16 0.0283(6) 0.0240(6) 0.0268(6) -0.0050(5) 0.0051(5) 0.0017(5)
C17 0.0246(6) 0.0275(6) 0.0289(6) -0.0006(5) 0.0093(5) -0.0011(5)
C18 0.0230(6) 0.0196(5) 0.0291(6) 0.0018(4) 0.0052(5) -0.0013(5)
C19 0.0251(6) 0.0173(5) 0.0322(6) 0.0012(4) 0.0052(5) 0.0008(5)
S20 0.02532(16) 0.02044(15) 0.02438(15) -0.00051(11) 0.00682(11) 0.00225(11)

loop_
_atom_type_symbol
_atom_type_scat_dispersion_real
_atom_type_scat_dispersion_imag
_atom_type_scat_source
C 0.0033 0.0016 'International Tables Vol C 4.2.6.8 and 6.1.1.4'
H 0.0000 0.0000 'International Tables Vol C 4.2.6.8 and 6.1.1.4'
N 0.0061 0.0033 'International Tables Vol C 4.2.6.8 and 6.1.1.4'
S 0.1246 0.1234 'International Tables Vol C 4.2.6.8 and 6.1.1.4'

loop_
_geom_angle_atom_site_label_1
_geom_angle_atom_site_label_2
_geom_angle_atom_site_label_3
_geom_angle
_geom_angle_publ_flag
S2 C1 N10 112.64(8) no
S2 C1 S20 124.99(7) no
N10 C1 S20 122.37(9) no
C1 S2 C3 101.04(6) no
S2 C3 C4 107.01(8) no
S2 C3 H31 109.4 no
C4 C3 H31 110.9 no
S2 C3 H32 107.0 no
C4 C3 H32 112.0 no
H31 C3 H32 110.4 no
C3 C4 C5 120.05(12) no
C3 C4 C9 121.04(12) no
C5 C4 C9 118.91(12) no
C4 C5 C6 120.52(12) no
C4 C5 H51 119.4 no
C6 C5 H51 120.1 no
C5 C6 C7 120.05(12) no
C5 C6 H61 119.7 no
C7 C6 H61 120.3 no
C6 C7 C8 119.96(12) no
C6 C7 H71 120.1 no
C8 C7 H71 119.9 no
C7 C8 C9 119.91(13) no
C7 C8 H81 120.5 no
C9 C8 H81 119.6 no
C4 C9 C8 120.65(12) no
C4 C9 H91 119.4 no
C8 C9 H91 120.0 no
C1 N10 N11 116.92(10) no
C1 N10 H1 119.7 no
N11 N10 H1 123.2 no
N10 N11 C12 119.99(10) no
N11 C12 C13 114.59(10) no
N11 C12 C19 125.99(11) no
C13 C12 C19 119.39(10) no
C12 C13 C14 120.78(10) no
C12 C13 C18 121.86(10) no
C14 C13 C18 117.36(11) no
C13 C14 N15 124.25(11) no
C13 C14 H141 118.6 no
N15 C14 H141 117.1 no
C14 N15 C16 116.99(11) no
N15 C16 C17 123.09(11) no
N15 C16 H161 116.0 no
C17 C16 H161 121.0 no
C16 C17 C18 119.19(11) no
C16 C17 H171 120.6 no
C18 C17 H171 120.2 no
C17 C18 C13 119.13(11) no
C17 C18 H181 120.4 no
C13 C18 H181 120.4 no
C12 C19 H191 110.9 no
C12 C19 H192 110.3 no
H191 C19 H192 106.8 no
C12 C19 H193 111.6 no
H191 C19 H193 108.5 no
H192 C19 H193 108.6 no

loop_
_geom_bond_atom_site_label_1
_geom_bond_atom_site_label_2
_geom_bond_distance
_geom_bond_publ_flag
C1 S2 1.7647(12) no
C1 N10 1.3550(15) no
C1 S20 1.6526(12) no
S2 C3 1.8229(13) no
C3 C4 1.5059(17) no
C3 H31 0.965 no
C3 H32 0.973 no
C4 C5 1.3919(19) no
C4 C9 1.3904(18) no
C5 C6 1.3886(19) no
C5 H51 0.953 no
C6 C7 1.386(2) no
C6 H61 0.958 no
C7 C8 1.384(2) no
C7 H71 0.964 no
C8 C9 1.3900(19) no
C8 H81 0.957 no
C9 H91 0.930 no
N10 N11 1.3747(13) no
N10 H1 0.872 no
N11 C12 1.2879(15) no
C12 C13 1.4834(16) no
C12 C19 1.5014(16) no
C13 C14 1.4013(16) no
C13 C18 1.3892(16) no
C14 N15 1.3374(16) no
C14 H141 0.962 no
N15 C16 1.3490(16) no
C16 C17 1.3802(18) no
C16 H161 0.954 no
C17 C18 1.3893(17) no
C17 H171 0.939 no
C18 H181 0.955 no
C19 H191 0.964 no
C19 H192 0.951 no
C19 H193 0.970 no

loop_
_geom_hbond_atom_site_label_D
_geom_hbond_atom_site_label_H
_geom_hbond_atom_site_label_A
_geom_hbond_site_symmetry_A
_geom_hbond_distance_DH
_geom_hbond_distance_HA
_geom_hbond_distance_DA
_geom_hbond_angle_DHA
_geom_hbond_publ_flag
N10 H1 N15 3_745 0.87 2.32 3.171(2) 165 yes

loop_
_cod_related_entry_id
_cod_related_entry_database
_cod_related_entry_code
1 ChemSpider 21184907
